data_7010563
loop_
_publ_author_name
'Shin, Jun Ho'
'Savage, William'
'Murphy, Vincent J.'
'Bonanno, Jeffrey B.'
'Churchill, David G.'
'Parkin, Gerard'

_publ_section_title
;
 The syntheses, structures and reactivity of
 bis(tert-butylcyclopentadienyl)molybdenum derivatives: nitrogen
 alkylation of an \h2-acetonitrile ligand and influence of the
 chalcogen on the barrier to inversion of chalcogenoether adducts
;
_journal_issue 11
_journal_name_full 'Journal of the Chemical Society, Dalton Transactions'
_journal_page_first 1732
_journal_paper_doi 10.1039/b100372k
_journal_year 2001
_chemical_formula_sum 'C18 H28 Mo'
_chemical_formula_weight 340.34
_chemical_name_systematic
; 
? 
;
_space_group_IT_number 2
_symmetry_cell_setting triclinic
_symmetry_space_group_name_Hall '-P 1'
_symmetry_space_group_name_H-M 'P -1'
_atom_sites_solution_hydrogens geom
_atom_sites_solution_primary direct
_atom_sites_solution_secondary difmap
_audit_creation_method SHELXL-97
_cell_angle_alpha 79.229(3)
_cell_angle_beta 73.725(3)
_cell_angle_gamma 66.888(2)
_cell_formula_units_Z 2
_cell_length_a 8.1787(13)
_cell_length_b 10.2650(16)
_cell_length_c 11.3123(17)
_cell_measurement_temperature 243(2)
_cell_volume 835.3(2)
_computing_cell_refinement 'Bruker SMART'
_computing_data_collection 'Bruker SMART'
_computing_data_reduction 'Bruker SAINT'
_computing_molecular_graphics 'Bruker SHELXTL'
_computing_publication_material 'Bruker SHELXTL'
_computing_structure_refinement 'SHELXL-97 (Sheldrick, 1997)'
_computing_structure_solution 'SHELXS-97 (Sheldrick, 1990)'
_diffrn_ambient_temperature 243(2)
_diffrn_measured_fraction_theta_full 0.878
_diffrn_measured_fraction_theta_max 0.878
_diffrn_measurement_device_type 'CCD area detector'
_diffrn_measurement_method 'phi and omega scans'
_diffrn_radiation_monochromator graphite
_diffrn_radiation_source 'fine-focus sealed tube'
_diffrn_radiation_type MoK\a
_diffrn_radiation_wavelength 0.71073
_diffrn_reflns_av_R_equivalents 0.0193
_diffrn_reflns_av_sigmaI/netI 0.0366
_diffrn_reflns_limit_h_max 10
_diffrn_reflns_limit_h_min -10
_diffrn_reflns_limit_k_max 13
_diffrn_reflns_limit_k_min -12
_diffrn_reflns_limit_l_max 6
_diffrn_reflns_limit_l_min -14
_diffrn_reflns_number 5668
_diffrn_reflns_theta_full 28.22
_diffrn_reflns_theta_max 28.22
_diffrn_reflns_theta_min 1.88
_exptl_absorpt_coefficient_mu 0.772
_exptl_absorpt_correction_T_max 0.9268
_exptl_absorpt_correction_T_min 0.8609
_exptl_absorpt_correction_type none
_exptl_crystal_density_diffrn 1.353
_exptl_crystal_density_method 'not measured'
_exptl_crystal_F_000 356
_exptl_crystal_size_max 0.20
_exptl_crystal_size_mid 0.10
_exptl_crystal_size_min 0.10
_refine_diff_density_max 0.371
_refine_diff_density_min -0.266
_refine_diff_density_rms 0.066
_refine_ls_extinction_coef 0.0096(11)
_refine_ls_extinction_expression Fc^*^=kFc[1+0.001xFc^2^\l^3^/sin(2\q)]^-1/4^
_refine_ls_extinction_method SHELXL
_refine_ls_goodness_of_fit_ref 1.007
_refine_ls_hydrogen_treatment mixed
_refine_ls_matrix_type full
_refine_ls_number_parameters 187
_refine_ls_number_reflns 3619
_refine_ls_number_restraints 0
_refine_ls_restrained_S_all 1.007
_refine_ls_R_factor_all 0.0370
_refine_ls_R_factor_gt 0.0288
_refine_ls_shift/su_max 0.000
_refine_ls_shift/su_mean 0.000
_refine_ls_structure_factor_coef Fsqd
_refine_ls_weighting_details 'calc w=1/[\s^2^(Fo^2^)+(0.0399P)^2^+0.0000P] where P=(Fo^2^+2Fc^2^)/3'
_refine_ls_weighting_scheme calc
_refine_ls_wR_factor_gt 0.0668
_refine_ls_wR_factor_ref 0.0696
_reflns_number_gt 3128
_reflns_number_total 3619
_reflns_threshold_expression >2sigma(I)
_cod_data_source_file b100372k.txt
_cod_data_source_block h2s10
_cod_depositor_comments
;
The following automatic conversions were performed:
'_symmetry_cell_setting' value 'Triclinic' changed to 'triclinic'
according to '/home/saulius/struct/CIF-dictionaries/cif_core.dic'
dictionary named 'cif_core.dic' version 2.4.1 from 2010-06-29.

Automatic conversion script
Id: cif_fix_enum 1527 2010-12-29 10:47:43Z saulius 
;
_cod_original_sg_symbol_H-M P-1
_cod_database_code 7010563

loop_
_symmetry_equiv_pos_as_xyz
'x, y, z'
'-x, -y, -z'

loop_
_atom_site_label
_atom_site_type_symbol
_atom_site_fract_x
_atom_site_fract_y
_atom_site_fract_z
_atom_site_U_iso_or_equiv
_atom_site_adp_type
_atom_site_occupancy
_atom_site_symmetry_multiplicity
_atom_site_calc_flag
_atom_site_refinement_flags
_atom_site_disorder_assembly
_atom_site_disorder_group
Mo Mo 0.44606(3) 0.39451(2) 0.291516(17) 0.02870(9) Uani 1 1 d . . .
H1 H 0.264(3) 0.396(3) 0.264(2) 0.037(7) Uiso 1 1 d . . .
H2 H 0.305(4) 0.388(3) 0.424(3) 0.056(8) Uiso 1 1 d . . .
C11 C 0.4737(3) 0.1620(2) 0.2713(2) 0.0323(5) Uani 1 1 d . . .
C12 C 0.5052(4) 0.1647(3) 0.3877(2) 0.0372(6) Uani 1 1 d . . .
H12A H 0.4343 0.1386 0.4686 0.045 Uiso 1 1 calc R . .
C13 C 0.6586(4) 0.2046(3) 0.3706(3) 0.0417(6) Uani 1 1 d . . .
H13A H 0.7180 0.2048 0.4357 0.050 Uiso 1 1 calc R . .
C14 C 0.7239(4) 0.2266(3) 0.2406(3) 0.0409(6) Uani 1 1 d . . .
H14A H 0.8380 0.2445 0.1998 0.049 Uiso 1 1 calc R . .
C15 C 0.6097(4) 0.2023(3) 0.1789(2) 0.0368(6) Uani 1 1 d . . .
H15A H 0.6295 0.2024 0.0884 0.044 Uiso 1 1 calc R . .
C16 C 0.3413(4) 0.1032(3) 0.2493(2) 0.0379(6) Uani 1 1 d . . .
C17 C 0.4435(4) -0.0579(3) 0.2430(3) 0.0535(8) Uani 1 1 d . . .
H17A H 0.5503 -0.0753 0.1748 0.080 Uiso 1 1 calc R . .
H17B H 0.3635 -0.1006 0.2305 0.080 Uiso 1 1 calc R . .
H17C H 0.4813 -0.0995 0.3198 0.080 Uiso 1 1 calc R . .
C18 C 0.1714(4) 0.1289(4) 0.3551(3) 0.0580(8) Uani 1 1 d . . .
H18A H 0.2073 0.0859 0.4322 0.087 Uiso 1 1 calc R . .
H18B H 0.0924 0.0867 0.3401 0.087 Uiso 1 1 calc R . .
H18C H 0.1064 0.2303 0.3601 0.087 Uiso 1 1 calc R . .
C19 C 0.2845(5) 0.1675(3) 0.1260(3) 0.0583(8) Uani 1 1 d . . .
H19A H 0.2166 0.2688 0.1297 0.087 Uiso 1 1 calc R . .
H19B H 0.2083 0.1223 0.1116 0.087 Uiso 1 1 calc R . .
H19C H 0.3927 0.1519 0.0591 0.087 Uiso 1 1 calc R . .
C21 C 0.2603(3) 0.6288(2) 0.2393(2) 0.0315(5) Uani 1 1 d . . .
C22 C 0.2997(4) 0.6231(3) 0.3555(2) 0.0367(6) Uani 1 1 d . . .
H22A H 0.2070 0.6490 0.4336 0.044 Uiso 1 1 calc R . .
C23 C 0.4909(4) 0.5813(3) 0.3415(2) 0.0402(6) Uani 1 1 d . . .
H23A H 0.5539 0.5787 0.4054 0.048 Uiso 1 1 calc R . .
C24 C 0.5716(4) 0.5611(3) 0.2145(2) 0.0377(6) Uani 1 1 d . . .
H24A H 0.7021 0.5419 0.1746 0.045 Uiso 1 1 calc R . .
C25 C 0.4318(3) 0.5892(3) 0.1516(2) 0.0344(5) Uani 1 1 d . . .
H25A H 0.4491 0.5906 0.0613 0.041 Uiso 1 1 calc R . .
C26 C 0.0712(4) 0.6884(3) 0.2123(3) 0.0412(6) Uani 1 1 d . . .
C27 C 0.0708(4) 0.6302(4) 0.0969(3) 0.0567(8) Uani 1 1 d . . .
H27A H 0.1626 0.6488 0.0277 0.085 Uiso 1 1 calc R . .
H27B H -0.0485 0.6764 0.0777 0.085 Uiso 1 1 calc R . .
H27C H 0.0980 0.5285 0.1125 0.085 Uiso 1 1 calc R . .
C28 C -0.0706(4) 0.6542(4) 0.3214(3) 0.0587(8) Uani 1 1 d . . .
H28A H -0.0384 0.5520 0.3362 0.088 Uiso 1 1 calc R . .
H28B H -0.1901 0.6972 0.3023 0.088 Uiso 1 1 calc R . .
H28C H -0.0729 0.6919 0.3946 0.088 Uiso 1 1 calc R . .
C29 C 0.0202(5) 0.8505(3) 0.1883(4) 0.0752(11) Uani 1 1 d . . .
H29A H 0.0172 0.8885 0.2615 0.113 Uiso 1 1 calc R . .
H29B H -0.0991 0.8933 0.1688 0.113 Uiso 1 1 calc R . .
H29C H 0.1103 0.8720 0.1193 0.113 Uiso 1 1 calc R . .

loop_
_atom_site_aniso_label
_atom_site_aniso_U_11
_atom_site_aniso_U_22
_atom_site_aniso_U_33
_atom_site_aniso_U_23
_atom_site_aniso_U_13
_atom_site_aniso_U_12
Mo 0.03109(13) 0.02441(12) 0.03251(12) -0.00081(7) -0.00970(8) -0.01110(9)
C11 0.0353(14) 0.0199(11) 0.0402(12) -0.0006(9) -0.0132(11) -0.0061(10)
C12 0.0456(16) 0.0279(13) 0.0402(13) 0.0055(10) -0.0162(12) -0.0148(12)
C13 0.0446(16) 0.0330(14) 0.0545(15) 0.0042(11) -0.0283(13) -0.0132(12)
C14 0.0306(14) 0.0310(14) 0.0570(16) -0.0021(12) -0.0085(12) -0.0085(11)
C15 0.0395(15) 0.0268(13) 0.0389(12) -0.0034(10) -0.0060(11) -0.0083(11)
C16 0.0443(15) 0.0262(13) 0.0494(14) -0.0030(11) -0.0207(12) -0.0125(11)
C17 0.060(2) 0.0289(14) 0.081(2) -0.0055(14) -0.0311(17) -0.0150(14)
C18 0.0474(18) 0.057(2) 0.078(2) -0.0091(16) -0.0137(16) -0.0267(16)
C19 0.077(2) 0.0491(18) 0.0672(19) 0.0014(15) -0.0459(18) -0.0245(17)
C21 0.0359(14) 0.0210(11) 0.0381(12) -0.0021(9) -0.0105(11) -0.0095(10)
C22 0.0466(16) 0.0285(13) 0.0377(12) -0.0074(10) -0.0093(11) -0.0145(12)
C23 0.0503(17) 0.0303(13) 0.0504(14) -0.0033(11) -0.0230(13) -0.0174(12)
C24 0.0355(14) 0.0304(13) 0.0499(14) 0.0004(11) -0.0099(12) -0.0164(12)
C25 0.0390(14) 0.0276(12) 0.0350(12) 0.0016(10) -0.0077(11) -0.0129(11)
C26 0.0368(15) 0.0294(13) 0.0586(16) -0.0019(11) -0.0188(13) -0.0086(11)
C27 0.056(2) 0.062(2) 0.0588(17) 0.0044(15) -0.0310(16) -0.0199(17)
C28 0.0365(17) 0.071(2) 0.0674(19) -0.0133(16) -0.0077(15) -0.0173(16)
C29 0.053(2) 0.0347(17) 0.137(3) -0.0007(19) -0.039(2) -0.0058(15)

loop_
_atom_type_symbol
_atom_type_description
_atom_type_scat_dispersion_real
_atom_type_scat_dispersion_imag
_atom_type_scat_source
C C 0.0033 0.0016 'International Tables Vol C Tables 4.2.6.8 and 6.1.1.4'
H H 0.0000 0.0000 'International Tables Vol C Tables 4.2.6.8 and 6.1.1.4'
Mo Mo -1.6832 0.6857 'International Tables Vol C Tables 4.2.6.8 and 6.1.1.4'

loop_
_geom_angle_atom_site_label_1
_geom_angle_atom_site_label_2
_geom_angle_atom_site_label_3
_geom_angle
_geom_angle_site_symmetry_1
_geom_angle_site_symmetry_3
_geom_angle_publ_flag
H1 Mo H2 72.7(13) . . ?
H1 Mo C14 125.3(9) . . ?
H2 Mo C14 123.1(10) . . ?
H1 Mo C24 124.8(9) . . ?
H2 Mo C24 127.2(10) . . ?
C14 Mo C24 88.93(10) . . ?
H1 Mo C13 126.4(9) . . ?
H2 Mo C13 87.2(10) . . ?
C14 Mo C13 36.74(10) . . ?
C24 Mo C13 107.17(10) . . ?
H1 Mo C23 126.8(9) . . ?
H2 Mo C23 91.3(10) . . ?
C14 Mo C23 106.16(10) . . ?
C24 Mo C23 36.52(9) . . ?
C13 Mo C23 102.07(10) . . ?
H1 Mo C15 89.1(9) . . ?
H2 Mo C15 123.1(10) . . ?
C14 Mo C15 36.73(10) . . ?
C24 Mo C15 107.75(10) . . ?
C13 Mo C15 61.12(10) . . ?
C23 Mo C15 138.03(10) . . ?
H1 Mo C25 88.7(9) . . ?
H2 Mo C25 126.8(10) . . ?
C14 Mo C25 108.51(9) . . ?
C24 Mo C25 36.45(9) . . ?
C13 Mo C25 139.25(10) . . ?
C23 Mo C25 60.72(9) . . ?
C15 Mo C25 105.36(9) . . ?
H1 Mo C22 91.7(9) . . ?
H2 Mo C22 71.6(10) . . ?
C14 Mo C22 142.03(10) . . ?
C24 Mo C22 59.63(10) . . ?
C13 Mo C22 128.71(9) . . ?
C23 Mo C22 35.88(10) . . ?
C15 Mo C22 164.61(9) . . ?
C25 Mo C22 59.30(9) . . ?
H1 Mo C12 91.2(9) . . ?
H2 Mo C12 67.3(10) . . ?
C14 Mo C12 59.81(10) . . ?
C24 Mo C12 143.03(10) . . ?
C13 Mo C12 35.89(9) . . ?
C23 Mo C12 129.47(9) . . ?
C15 Mo C12 59.52(9) . . ?
C25 Mo C12 164.88(9) . . ?
C22 Mo C12 135.80(9) . . ?
H1 Mo C21 69.6(9) . . ?
H2 Mo C21 91.6(10) . . ?
C14 Mo C21 144.23(9) . . ?
C24 Mo C21 60.13(9) . . ?
C13 Mo C21 162.27(9) . . ?
C23 Mo C21 60.26(9) . . ?
C15 Mo C21 132.30(9) . . ?
C25 Mo C21 35.78(8) . . ?
C22 Mo C21 35.43(8) . . ?
C12 Mo C21 155.30(9) . . ?
H1 Mo C11 69.8(9) . . ?
H2 Mo C11 88.0(10) . . ?
C14 Mo C11 60.19(9) . . ?
C24 Mo C11 143.60(9) . . ?
C13 Mo C11 60.15(9) . . ?
C23 Mo C11 162.22(9) . . ?
C15 Mo C11 35.87(9) . . ?
C25 Mo C11 132.09(8) . . ?
C22 Mo C11 156.07(9) . . ?
C12 Mo C11 35.24(8) . . ?
C21 Mo C11 137.52(8) . . ?
C12 C11 C15 107.0(2) . . ?
C12 C11 C16 125.8(2) . . ?
C15 C11 C16 126.5(2) . . ?
C12 C11 Mo 71.32(13) . . ?
C15 C11 Mo 69.33(13) . . ?
C16 C11 Mo 132.06(16) . . ?
C11 C12 C13 109.9(2) . . ?
C11 C12 Mo 73.45(13) . . ?
C13 C12 Mo 70.06(14) . . ?
C12 C13 C14 106.6(2) . . ?
C12 C13 Mo 74.05(14) . . ?
C14 C13 Mo 70.33(14) . . ?
C13 C14 C15 108.8(2) . . ?
C13 C14 Mo 72.93(15) . . ?
C15 C14 Mo 73.24(15) . . ?
C14 C15 C11 107.7(2) . . ?
C14 C15 Mo 70.03(14) . . ?
C11 C15 Mo 74.80(14) . . ?
C11 C16 C18 111.5(2) . . ?
C11 C16 C17 106.4(2) . . ?
C18 C16 C17 108.9(2) . . ?
C11 C16 C19 111.6(2) . . ?
C18 C16 C19 109.6(2) . . ?
C17 C16 C19 108.7(2) . . ?
C22 C21 C25 106.4(2) . . ?
C22 C21 C26 125.8(2) . . ?
C25 C21 C26 127.1(2) . . ?
C22 C21 Mo 71.16(14) . . ?
C25 C21 Mo 69.68(13) . . ?
C26 C21 Mo 131.18(17) . . ?
C23 C22 C21 109.9(2) . . ?
C23 C22 Mo 70.36(14) . . ?
C21 C22 Mo 73.41(13) . . ?
C22 C23 C24 106.5(2) . . ?
C22 C23 Mo 73.77(14) . . ?
C24 C23 Mo 70.50(14) . . ?
C23 C24 C25 108.9(2) . . ?
C23 C24 Mo 72.98(14) . . ?
C25 C24 Mo 73.40(14) . . ?
C24 C25 C21 108.2(2) . . ?
C24 C25 Mo 70.15(13) . . ?
C21 C25 Mo 74.54(13) . . ?
C21 C26 C28 111.7(2) . . ?
C21 C26 C27 111.4(2) . . ?
C28 C26 C27 108.7(2) . . ?
C21 C26 C29 106.5(2) . . ?
C28 C26 C29 109.6(3) . . ?
C27 C26 C29 108.9(3) . . ?

loop_
_geom_bond_atom_site_label_1
_geom_bond_atom_site_label_2
_geom_bond_distance
_geom_bond_site_symmetry_2
_geom_bond_publ_flag
Mo H1 1.60(2) . ?
Mo H2 1.62(3) . ?
Mo C14 2.242(3) . ?
Mo C24 2.249(2) . ?
Mo C13 2.277(3) . ?
Mo C23 2.281(3) . ?
Mo C15 2.285(3) . ?
Mo C25 2.291(2) . ?
Mo C22 2.325(2) . ?
Mo C12 2.329(2) . ?
Mo C21 2.355(2) . ?
Mo C11 2.356(2) . ?
C11 C12 1.418(3) . ?
C11 C15 1.431(3) . ?
C11 C16 1.524(3) . ?
C12 C13 1.420(4) . ?
C13 C14 1.425(4) . ?
C14 C15 1.427(4) . ?
C16 C18 1.526(4) . ?
C16 C17 1.537(4) . ?
C16 C19 1.541(4) . ?
C21 C22 1.424(3) . ?
C21 C25 1.428(3) . ?
C21 C26 1.521(4) . ?
C22 C23 1.419(4) . ?
C23 C24 1.419(4) . ?
C24 C25 1.420(3) . ?
C26 C28 1.531(4) . ?
C26 C27 1.535(4) . ?
C26 C29 1.538(4) . ?
